data_4088406
loop_
_publ_author_name
'Chandrachud, Preeti P.'
'Bass, Heather M.'
'Jenkins, David M.'

_publ_section_title
;
 Synthesis of Fully Aliphatic Aziridines with a Macrocyclic Tetracarbene
 Iron Catalyst
;
_journal_issue 11
_journal_name_full Organometallics
_journal_page_first 1652
_journal_paper_doi 10.1021/acs.organomet.6b00066
_journal_volume 35
_journal_year 2016
_chemical_formula_sum 'C26 H34 B2 Fe N8'
_chemical_formula_weight 536.08
_space_group_IT_number 15
_space_group_name_Hall '-C 2yc'
_space_group_name_H-M_alt 'C 1 2/c 1'
_symmetry_cell_setting monoclinic
_symmetry_space_group_name_H-M 'C 1 2/c 1'
_atom_sites_solution_hydrogens geom
_atom_sites_solution_primary direct
_atom_sites_solution_secondary difmap
_audit_creation_method SHELXL-97
_cell_angle_alpha 90.00
_cell_angle_beta 123.3560(10)
_cell_angle_gamma 90.00
_cell_formula_units_Z 8
_cell_length_a 34.159(3)
_cell_length_b 8.1549(7)
_cell_length_c 22.564(2)
_cell_measurement_reflns_used 6649
_cell_measurement_temperature 100(2)
_cell_measurement_theta_max 24.81
_cell_measurement_theta_min 2.36
_cell_volume 5250.1(8)
_computing_structure_refinement 'SHELXL-97 (Sheldrick, 2008)'
_computing_structure_solution 'SHELXS-97 (Sheldrick, 2008)'
_diffrn_ambient_temperature 100(2)
_diffrn_measured_fraction_theta_full 0.997
_diffrn_measured_fraction_theta_max 0.997
_diffrn_measurement_device_type 'Bruker APEX II Smart CCD'
_diffrn_measurement_method '\w scan'
_diffrn_radiation_monochromator graphite
_diffrn_radiation_source 'fine-focus sealed tube'
_diffrn_radiation_type MoK\a
_diffrn_radiation_wavelength 0.71073
_diffrn_reflns_av_R_equivalents 0.0475
_diffrn_reflns_av_sigmaI/netI 0.0362
_diffrn_reflns_limit_h_max 40
_diffrn_reflns_limit_h_min -40
_diffrn_reflns_limit_k_max 9
_diffrn_reflns_limit_k_min -9
_diffrn_reflns_limit_l_max 26
_diffrn_reflns_limit_l_min -26
_diffrn_reflns_number 23695
_diffrn_reflns_theta_full 24.72
_diffrn_reflns_theta_max 24.72
_diffrn_reflns_theta_min 1.43
_exptl_absorpt_coefficient_mu 0.606
_exptl_absorpt_correction_T_max 0.993
_exptl_absorpt_correction_T_min 0.963
_exptl_absorpt_correction_type multi-scan
_exptl_absorpt_process_details SADABS
_exptl_crystal_colour yellow
_exptl_crystal_density_diffrn 1.356
_exptl_crystal_density_method 'not measured'
_exptl_crystal_description plate
_exptl_crystal_F_000 2256
_exptl_crystal_size_max 0.118
_exptl_crystal_size_mid 0.052
_exptl_crystal_size_min 0.011
_refine_diff_density_max 1.442
_refine_diff_density_min -0.883
_refine_diff_density_rms 0.095
_refine_ls_extinction_method none
_refine_ls_goodness_of_fit_ref 1.004
_refine_ls_hydrogen_treatment constr
_refine_ls_matrix_type full
_refine_ls_number_parameters 326
_refine_ls_number_reflns 4481
_refine_ls_number_restraints 0
_refine_ls_restrained_S_all 1.004
_refine_ls_R_factor_all 0.0749
_refine_ls_R_factor_gt 0.0605
_refine_ls_shift/su_max 0.001
_refine_ls_shift/su_mean 0.000
_refine_ls_structure_factor_coef Fsqd
_refine_ls_weighting_details 'calc w=1/[\s^2^(Fo^2^)+(0.1000P)^2^+34.5106P] where P=(Fo^2^+2Fc^2^)/3'
_refine_ls_weighting_scheme calc
_refine_ls_wR_factor_gt 0.1643
_refine_ls_wR_factor_ref 0.1785
_reflns_number_gt 3639
_reflns_number_total 4481
_reflns_threshold_expression >2sigma(I)
_cod_data_source_file om6b00066_si_002.cif
_cod_data_source_block 3
_cod_depositor_comments
;
The following automatic conversions were performed:

data item '_symmetry_cell_setting' value 'Monoclinic' was changed to
'monoclinic' in accordance with the
/home/saulius/struct/COD-crude-data/automatic-downloads/DataCite-retrospective/ACS/depositions/lib/dictionaries/cif_core.dic
dictionary named 'cif_core.dic' version 2.4.2 last updated on
2011-04-26.

Automatic conversion script
Id: cif_fix_values 6909 2019-04-08 15:41:33Z antanas 
;
_cod_original_cell_volume 5250.2(8)
_cod_original_sg_symbol_H-M 'C 2/c'
_cod_database_code 4088406

loop_
_symmetry_equiv_pos_as_xyz
'x, y, z'
'-x, y, -z+1/2'
'x+1/2, y+1/2, z'
'-x+1/2, y+1/2, -z+1/2'
'-x, -y, -z'
'x, -y, z-1/2'
'-x+1/2, -y+1/2, -z'
'x+1/2, -y+1/2, z-1/2'

loop_
_atom_site_label
_atom_site_type_symbol
_atom_site_fract_x
_atom_site_fract_y
_atom_site_fract_z
_atom_site_U_iso_or_equiv
_atom_site_adp_type
_atom_site_occupancy
_atom_site_symmetry_multiplicity
_atom_site_calc_flag
_atom_site_refinement_flags
C20 C 0.52789(14) 0.3971(7) 0.70402(17) 0.070(2) Uani 1 1 d G
H20 H 0.5400 0.4239 0.7511 0.084 Uiso 1 1 calc R
C21 C 0.52253(13) 0.5180(4) 0.6567(2) 0.0503(14) Uani 1 1 d G
H21 H 0.5310 0.6256 0.6721 0.060 Uiso 1 1 calc R
C22 C 0.50449(14) 0.4779(5) 0.58628(18) 0.0608(17) Uani 1 1 d G
H22 H 0.5009 0.5588 0.5546 0.073 Uiso 1 1 calc R
C23 C 0.49180(14) 0.3170(6) 0.5633(2) 0.071(2) Uani 1 1 d G
H23 H 0.4797 0.2902 0.5162 0.085 Uiso 1 1 calc R
C24 C 0.49716(15) 0.1961(4) 0.6106(3) 0.096(3) Uani 1 1 d G
H24 H 0.4887 0.0885 0.5952 0.115 Uiso 1 1 calc R
C25 C 0.51520(16) 0.2362(5) 0.6810(3) 0.100(3) Uani 1 1 d G
H25 H 0.5188 0.1553 0.7127 0.120 Uiso 1 1 calc R
Fe1 Fe 0.672436(18) 0.68253(6) 0.81623(3) 0.0168(2) Uani 1 1 d .
C3 C 0.69161(13) 0.8312(4) 0.8994(2) 0.0195(8) Uani 1 1 d .
N3 N 0.63398(11) 0.6135(4) 0.66405(16) 0.0175(7) Uani 1 1 d .
N4 N 0.62046(11) 0.5906(4) 0.88206(16) 0.0182(7) Uani 1 1 d .
N5 N 0.66301(12) 0.8584(4) 0.92289(17) 0.0205(7) Uani 1 1 d .
C2 C 0.70016(14) 0.8268(5) 0.7791(2) 0.0205(8) Uani 1 1 d .
N7 N 0.68106(11) 0.8723(4) 0.71080(18) 0.0210(7) Uani 1 1 d .
C1 C 0.64843(13) 0.5479(5) 0.7285(2) 0.0188(8) Uani 1 1 d .
N9 N 0.73029(12) 0.9271(5) 0.94242(18) 0.0281(8) Uani 1 1 d .
N10 N 0.74341(13) 0.8965(5) 0.81748(19) 0.0311(9) Uani 1 1 d .
C4 C 0.64415(13) 0.5385(5) 0.8533(2) 0.0184(8) Uani 1 1 d .
C5 C 0.60505(14) 0.4577(5) 0.9016(2) 0.0263(9) Uani 1 1 d .
H5 H 0.5873 0.4619 0.9213 0.032 Uiso 1 1 calc R
C12 C 0.68371(17) 0.9682(5) 0.9785(2) 0.0294(10) Uani 1 1 d .
H12 H 0.6709 1.0060 1.0032 0.035 Uiso 1 1 calc R
C11 C 0.72499(18) 1.0108(6) 0.9907(2) 0.0368(11) Uani 1 1 d .
H11 H 0.7463 1.0834 1.0252 0.044 Uiso 1 1 calc R
C8 C 0.61864(15) 0.4909(5) 0.6138(2) 0.0277(9) Uani 1 1 d .
H8 H 0.6070 0.5058 0.5660 0.033 Uiso 1 1 calc R
C9 C 0.71262(18) 0.9751(5) 0.7085(3) 0.0344(11) Uani 1 1 d .
H9 H 0.7077 1.0260 0.6680 0.041 Uiso 1 1 calc R
C10 C 0.75144(18) 0.9890(6) 0.7742(3) 0.0383(12) Uani 1 1 d .
H10 H 0.7783 1.0489 0.7877 0.046 Uiso 1 1 calc R
C6 C 0.62026(19) 0.3210(5) 0.8871(2) 0.0356(11) Uani 1 1 d .
H6 H 0.6154 0.2133 0.8951 0.043 Uiso 1 1 calc R
C7 C 0.62331(19) 0.3501(6) 0.6450(3) 0.0385(12) Uani 1 1 d .
H7 H 0.6157 0.2474 0.6236 0.046 Uiso 1 1 calc R
N2 N 0.64474(14) 0.3731(4) 0.8577(2) 0.0312(9) Uani 1 1 d .
N1 N 0.64162(15) 0.3827(4) 0.7158(2) 0.0344(9) Uani 1 1 d .
B2 B 0.63296(16) 0.8026(6) 0.6464(2) 0.0219(10) Uani 1 1 d .
B1 B 0.61226(16) 0.7771(6) 0.8895(2) 0.0213(9) Uani 1 1 d .
C15 C 0.63285(16) 0.8249(6) 0.5751(2) 0.0311(10) Uani 1 1 d .
H15A H 0.6334 0.9396 0.5660 0.047 Uiso 1 1 calc R
H15B H 0.6051 0.7759 0.5357 0.047 Uiso 1 1 calc R
H15C H 0.6600 0.7725 0.5812 0.047 Uiso 1 1 calc R
C13 C 0.59511(15) 0.7999(6) 0.9428(2) 0.0282(10) Uani 1 1 d .
H13A H 0.5662 0.7421 0.9245 0.042 Uiso 1 1 calc R
H13B H 0.5905 0.9143 0.9470 0.042 Uiso 1 1 calc R
H13C H 0.6185 0.7568 0.9886 0.042 Uiso 1 1 calc R
C16 C 0.58856(15) 0.8867(5) 0.6412(2) 0.0289(9) Uani 1 1 d .
H16A H 0.5917 0.8767 0.6860 0.043 Uiso 1 1 calc R
H16B H 0.5603 0.8331 0.6051 0.043 Uiso 1 1 calc R
H16C H 0.5872 1.0007 0.6295 0.043 Uiso 1 1 calc R
C14 C 0.57611(16) 0.8544(5) 0.8123(2) 0.0312(10) Uani 1 1 d .
H14A H 0.5884 0.8418 0.7833 0.047 Uiso 1 1 calc R
H14B H 0.5718 0.9688 0.8171 0.047 Uiso 1 1 calc R
H14C H 0.5465 0.7987 0.7906 0.047 Uiso 1 1 calc R
C17 C 0.77235(16) 0.9581(7) 0.9424(2) 0.0386(12) Uani 1 1 d .
H17A H 0.7995 0.9410 0.9901 0.046 Uiso 1 1 calc R
H17B H 0.7723 1.0724 0.9305 0.046 Uiso 1 1 calc R
C18 C 0.77757(16) 0.8572(6) 0.8937(3) 0.0369(11) Uani 1 1 d .
H18A H 0.7739 0.7429 0.9016 0.044 Uiso 1 1 calc R
H18B H 0.8091 0.8711 0.9045 0.044 Uiso 1 1 calc R
C19 C 0.6691(3) 0.2698(7) 0.8339(3) 0.066(2) Uani 1 1 d .
H19A H 0.6996 0.3176 0.8520 0.079 Uiso 1 1 calc R
H19B H 0.6742 0.1627 0.8557 0.079 Uiso 1 1 calc R
C26 C 0.6471(3) 0.2475(7) 0.7617(3) 0.073(2) Uani 1 1 d .
H26A H 0.6160 0.2051 0.7440 0.087 Uiso 1 1 calc R
H26B H 0.6640 0.1615 0.7551 0.087 Uiso 1 1 calc R

loop_
_atom_site_aniso_label
_atom_site_aniso_U_11
_atom_site_aniso_U_22
_atom_site_aniso_U_33
_atom_site_aniso_U_23
_atom_site_aniso_U_13
_atom_site_aniso_U_12
C20 0.043(3) 0.106(6) 0.038(3) 0.004(4) 0.008(3) -0.008(4)
C21 0.036(3) 0.061(4) 0.058(3) -0.006(3) 0.028(3) -0.006(3)
C22 0.057(4) 0.077(5) 0.064(4) -0.005(3) 0.043(3) -0.011(3)
C23 0.048(4) 0.101(6) 0.073(4) -0.044(4) 0.039(3) -0.018(4)
C24 0.034(3) 0.043(4) 0.191(10) -0.034(5) 0.050(5) -0.001(3)
C25 0.049(4) 0.098(7) 0.128(8) 0.079(6) 0.033(5) 0.027(4)
Fe1 0.0199(3) 0.0150(3) 0.0187(3) -0.0013(2) 0.0126(2) -0.0026(2)
C3 0.022(2) 0.0154(19) 0.0192(19) 0.0040(15) 0.0104(17) -0.0003(15)
N3 0.0200(16) 0.0175(16) 0.0186(16) 0.0002(13) 0.0129(14) 0.0014(13)
N4 0.0221(16) 0.0167(17) 0.0179(16) 0.0002(13) 0.0124(14) -0.0020(13)
N5 0.0296(18) 0.0156(16) 0.0187(16) -0.0001(13) 0.0147(15) 0.0005(14)
C2 0.022(2) 0.020(2) 0.024(2) -0.0039(16) 0.0155(17) -0.0013(16)
N7 0.0259(17) 0.0160(16) 0.0297(18) 0.0010(14) 0.0208(15) -0.0001(13)
C1 0.0234(19) 0.0126(18) 0.024(2) 0.0014(15) 0.0158(17) 0.0017(15)
N9 0.0297(19) 0.032(2) 0.0213(17) -0.0009(15) 0.0130(15) -0.0111(16)
N10 0.0301(19) 0.039(2) 0.032(2) -0.0090(17) 0.0216(17) -0.0110(17)
C4 0.0217(19) 0.0157(19) 0.0206(19) 0.0010(15) 0.0132(16) 0.0017(15)
C5 0.028(2) 0.030(2) 0.025(2) -0.0011(18) 0.0173(18) -0.0078(18)
C12 0.047(3) 0.023(2) 0.024(2) -0.0041(17) 0.023(2) -0.0037(19)
C11 0.057(3) 0.031(3) 0.021(2) -0.0104(19) 0.021(2) -0.021(2)
C8 0.028(2) 0.034(2) 0.025(2) -0.0081(19) 0.0162(18) -0.0083(18)
C9 0.055(3) 0.022(2) 0.050(3) 0.004(2) 0.044(3) -0.004(2)
C10 0.046(3) 0.041(3) 0.042(3) -0.013(2) 0.033(2) -0.022(2)
C6 0.065(3) 0.020(2) 0.035(2) -0.0028(18) 0.036(3) -0.016(2)
C7 0.066(3) 0.026(2) 0.040(3) -0.016(2) 0.039(3) -0.015(2)
N2 0.059(3) 0.0146(17) 0.037(2) 0.0024(15) 0.037(2) 0.0028(17)
N1 0.070(3) 0.0121(17) 0.041(2) 0.0007(16) 0.043(2) 0.0032(18)
B2 0.026(2) 0.023(2) 0.023(2) 0.0060(18) 0.017(2) 0.0046(18)
B1 0.023(2) 0.021(2) 0.022(2) -0.0009(18) 0.0133(19) 0.0022(18)
C15 0.037(2) 0.035(3) 0.029(2) 0.0096(19) 0.024(2) 0.006(2)
C13 0.030(2) 0.032(2) 0.028(2) -0.0055(18) 0.020(2) 0.0007(18)
C16 0.035(2) 0.024(2) 0.035(2) 0.0073(19) 0.024(2) 0.0074(18)
C14 0.036(2) 0.025(2) 0.026(2) 0.0007(18) 0.013(2) 0.0076(19)
C17 0.027(2) 0.054(3) 0.028(2) 0.003(2) 0.011(2) -0.012(2)
C18 0.027(2) 0.036(3) 0.043(3) 0.005(2) 0.017(2) 0.000(2)
C19 0.133(6) 0.035(3) 0.059(4) 0.021(3) 0.071(4) 0.042(4)
C26 0.163(7) 0.027(3) 0.075(4) 0.023(3) 0.095(5) 0.037(4)

loop_
_atom_type_symbol
_atom_type_description
_atom_type_scat_dispersion_real
_atom_type_scat_dispersion_imag
_atom_type_scat_source
C C 0.0033 0.0016 'International Tables Vol C Tables 4.2.6.8 and 6.1.1.4'
H H 0.0000 0.0000 'International Tables Vol C Tables 4.2.6.8 and 6.1.1.4'
B B 0.0013 0.0007 'International Tables Vol C Tables 4.2.6.8 and 6.1.1.4'
N N 0.0061 0.0033 'International Tables Vol C Tables 4.2.6.8 and 6.1.1.4'
Fe Fe 0.3463 0.8444 'International Tables Vol C Tables 4.2.6.8 and 6.1.1.4'

loop_
_geom_angle_atom_site_label_1
_geom_angle_atom_site_label_2
_geom_angle_atom_site_label_3
_geom_angle
C21 C20 C25 120.0
C21 C20 H20 120.0
C25 C20 H20 120.0
C22 C21 C20 120.0
C22 C21 H21 120.0
C20 C21 H21 120.0
C23 C22 C21 120.0
C23 C22 H22 120.0
C21 C22 H22 120.0
C22 C23 C24 120.0
C22 C23 H23 120.0
C24 C23 H23 120.0
C25 C24 C23 120.0
C25 C24 H24 120.0
C23 C24 H24 120.0
C24 C25 C20 120.0
C24 C25 H25 120.0
C20 C25 H25 120.0
C2 Fe1 C4 179.57(15)
C2 Fe1 C1 86.45(15)
C4 Fe1 C1 93.62(15)
C2 Fe1 C3 92.91(16)
C4 Fe1 C3 86.98(15)
C1 Fe1 C3 174.89(15)
N5 C3 N9 104.5(3)
N5 C3 Fe1 121.6(3)
N9 C3 Fe1 133.9(3)
C1 N3 C8 110.1(3)
C1 N3 B2 126.5(3)
C8 N3 B2 123.4(3)
C4 N4 C5 109.9(3)
C4 N4 B1 122.9(3)
C5 N4 B1 127.2(3)
C3 N5 C12 110.0(3)
C3 N5 B1 124.8(3)
C12 N5 B1 125.2(3)
N7 C2 N10 106.6(3)
N7 C2 Fe1 127.3(3)
N10 C2 Fe1 126.0(3)
C2 N7 C9 108.1(4)
C2 N7 B2 123.7(3)
C9 N7 B2 128.1(3)
N3 C1 N1 104.0(3)
N3 C1 Fe1 123.5(3)
N1 C1 Fe1 132.6(3)
C3 N9 C11 110.3(4)
C3 N9 C17 131.5(4)
C11 N9 C17 118.1(4)
C2 N10 C10 110.4(4)
C2 N10 C18 122.2(4)
C10 N10 C18 127.1(4)
N2 C4 N4 105.5(3)
N2 C4 Fe1 129.3(3)
N4 C4 Fe1 125.2(3)
C6 C5 N4 107.9(4)
C6 C5 H5 126.0
N4 C5 H5 126.0
C11 C12 N5 108.3(4)
C11 C12 H12 125.9
N5 C12 H12 125.9
C12 C11 N9 107.0(4)
C12 C11 H11 126.5
N9 C11 H11 126.5
C7 C8 N3 108.4(4)
C7 C8 H8 125.8
N3 C8 H8 125.8
C10 C9 N7 108.9(4)
C10 C9 H9 125.5
N7 C9 H9 125.5
C9 C10 N10 106.0(4)
C9 C10 H10 127.0
N10 C10 H10 127.0
C5 C6 N2 106.1(4)
C5 C6 H6 127.0
N2 C6 H6 127.0
C8 C7 N1 107.2(4)
C8 C7 H7 126.4
N1 C7 H7 126.4
C4 N2 C6 110.6(4)
C4 N2 C19 122.1(4)
C6 N2 C19 127.3(4)
C1 N1 C7 110.4(4)
C1 N1 C26 131.0(4)
C7 N1 C26 118.5(4)
N7 B2 N3 104.4(3)
N7 B2 C16 111.9(3)
N3 B2 C16 108.8(3)
N7 B2 C15 107.9(3)
N3 B2 C15 110.3(3)
C16 B2 C15 113.2(3)
N4 B1 N5 103.9(3)
N4 B1 C14 109.8(3)
N5 B1 C14 109.5(3)
N4 B1 C13 110.5(3)
N5 B1 C13 110.1(3)
C14 B1 C13 112.6(4)
B2 C15 H15A 109.5
B2 C15 H15B 109.5
H15A C15 H15B 109.5
B2 C15 H15C 109.5
H15A C15 H15C 109.5
H15B C15 H15C 109.5
B1 C13 H13A 109.5
B1 C13 H13B 109.5
H13A C13 H13B 109.5
B1 C13 H13C 109.5
H13A C13 H13C 109.5
H13B C13 H13C 109.5
B2 C16 H16A 109.5
B2 C16 H16B 109.5
H16A C16 H16B 109.5
B2 C16 H16C 109.5
H16A C16 H16C 109.5
H16B C16 H16C 109.5
B1 C14 H14A 109.5
B1 C14 H14B 109.5
H14A C14 H14B 109.5
B1 C14 H14C 109.5
H14A C14 H14C 109.5
H14B C14 H14C 109.5
N9 C17 C18 115.5(4)
N9 C17 H17A 108.4
C18 C17 H17A 108.4
N9 C17 H17B 108.4
C18 C17 H17B 108.4
H17A C17 H17B 107.5
C17 C18 N10 113.9(4)
C17 C18 H18A 108.8
N10 C18 H18A 108.8
C17 C18 H18B 108.8
N10 C18 H18B 108.8
H18A C18 H18B 107.7
C26 C19 N2 117.1(6)
C26 C19 H19A 108.0
N2 C19 H19A 108.0
C26 C19 H19B 108.0
N2 C19 H19B 108.0
H19A C19 H19B 107.3
C19 C26 N1 121.0(6)
C19 C26 H26A 107.1
N1 C26 H26A 107.1
C19 C26 H26B 107.1
N1 C26 H26B 107.1
H26A C26 H26B 106.8

loop_
_geom_bond_atom_site_label_1
_geom_bond_atom_site_label_2
_geom_bond_distance
C20 C21 1.3900
C20 C25 1.3900
C20 H20 0.9300
C21 C22 1.3900
C21 H21 0.9300
C22 C23 1.3900
C22 H22 0.9300
C23 C24 1.3900
C23 H23 0.9300
C24 C25 1.3900
C24 H24 0.9300
C25 H25 0.9300
Fe1 C2 1.964(4)
Fe1 C4 1.976(4)
Fe1 C1 2.002(4)
Fe1 C3 2.017(4)
C3 N5 1.362(5)
C3 N9 1.374(5)
N3 C1 1.362(5)
N3 C8 1.380(5)
N3 B2 1.588(5)
N4 C4 1.353(5)
N4 C5 1.379(5)
N4 B1 1.572(6)
N5 C12 1.379(5)
N5 B1 1.605(6)
C2 N7 1.353(5)
C2 N10 1.360(5)
N7 C9 1.389(5)
N7 B2 1.584(6)
C1 N1 1.370(5)
N9 C11 1.379(6)
N9 C17 1.460(6)
N10 C10 1.375(6)
N10 C18 1.489(6)
C4 N2 1.352(5)
C5 C6 1.344(6)
C5 H5 0.9300
C12 C11 1.326(7)
C12 H12 0.9300
C11 H11 0.9300
C8 C7 1.310(7)
C8 H8 0.9300
C9 C10 1.345(7)
C9 H9 0.9300
C10 H10 0.9300
C6 N2 1.389(6)
C6 H6 0.9300
C7 N1 1.383(6)
C7 H7 0.9300
N2 C19 1.476(6)
N1 C26 1.454(6)
B2 C16 1.610(6)
B2 C15 1.616(6)
B1 C14 1.610(6)
B1 C13 1.612(6)
C15 H15A 0.9600
C15 H15B 0.9600
C15 H15C 0.9600
C13 H13A 0.9600
C13 H13B 0.9600
C13 H13C 0.9600
C16 H16A 0.9600
C16 H16B 0.9600
C16 H16C 0.9600
C14 H14A 0.9600
C14 H14B 0.9600
C14 H14C 0.9600
C17 C18 1.460(7)
C17 H17A 0.9700
C17 H17B 0.9700
C18 H18A 0.9700
C18 H18B 0.9700
C19 C26 1.380(8)
C19 H19A 0.9700
C19 H19B 0.9700
C26 H26A 0.9700
C26 H26B 0.9700
